data_1515517
loop_
_publ_author_name
'Glasson, Christopher R. K.'
'Clegg, Jack K.'
'McMurtrie, John C.'
'Meehan, George V.'
'Lindoy, Leonard F.'
'Motti, Cherie A.'
'Moubaraki, Boujemaa'
'Murray, Keith S.'
'Cashion, John D.'

_publ_section_title
;
 Unprecedented encapsulation of a [FeIIICl4]&#x2212; anion in a cationic
 [FeII4L6]8+ tetrahedral cage derived from
 5,5&#x2032;&#x2032;&#x2032;-dimethyl-2,2&#x2032;:5&#x2032;,5&#x2032;&#x2032;:2&#x2032;&#x2032;,2&#x2032;&#x2032;&#x2032;-quaterpyridine
;
_journal_issue 3
_journal_name_full 'Chemical Science'
_journal_page_first 540
_journal_paper_doi 10.1039/c0sc00523a
_journal_volume 2
_journal_year 2011
_chemical_formula_moiety 'C47 H49 Cl10.667 Fe4 N9 O4'
_chemical_formula_sum 'C47 H49 Cl10.667 Fe4 N9 O4'
_chemical_formula_weight 1405.49
_chemical_name_systematic
;
?
;
_space_group_IT_number 196
_symmetry_cell_setting cubic
_symmetry_Int_Tables_number 196
_symmetry_space_group_name_Hall 'F 2 2 3'
_symmetry_space_group_name_H-M 'F 2 3'
_atom_sites_solution_hydrogens geom
_atom_sites_solution_primary direct
_atom_sites_solution_secondary difmap
_audit_creation_method SHELXL-97
_cell_angle_alpha 90.00
_cell_angle_beta 90.00
_cell_angle_gamma 90.00
_cell_formula_units_Z 12
_cell_length_a 29.6690(3)
_cell_length_b 29.6690(3)
_cell_length_c 29.6690(3)
_cell_measurement_reflns_used 9808
_cell_measurement_temperature 150(2)
_cell_measurement_theta_max 33.039
_cell_measurement_theta_min 2.255
_cell_volume 26116.1(5)
_computing_cell_refinement 'SAINT (Bruker-Nonius, 2003)'
_computing_data_collection 'APEX (Bruker-Nonius, 2003)'
_computing_data_reduction 'SAINT (Bruker-Nonius, 2003), XPREP (Bruker-Nonius, 2003)'
_computing_molecular_graphics
;ORTEP-3 (Farrugia, 1997)
WINGX-32 (Farrugia, 1999)
POV-Ray 3.5 (Cason, 2002)
WebLab ViewerPro 3.7 (Molecular Simulations, 2000)
;
_computing_publication_material 'enCIFer 1.1 (CCDC, 2005)'
_computing_structure_refinement 'SHELXL-97 (Sheldrick, 1997)'
_computing_structure_solution 'SIR97 (Altomare, et. al. 1999)'
_diffrn_ambient_temperature 150(2)
_diffrn_measured_fraction_theta_full 0.993
_diffrn_measured_fraction_theta_max 0.993
_diffrn_measurement_device_type APEXII-FR591
_diffrn_measurement_method \w+\f
_diffrn_radiation_monochromator graphite
_diffrn_radiation_source 'rotating anode'
_diffrn_radiation_type MoK\a
_diffrn_radiation_wavelength 0.71073
_diffrn_reflns_av_R_equivalents 0.0297
_diffrn_reflns_av_sigmaI/netI 0.0133
_diffrn_reflns_limit_h_max 45
_diffrn_reflns_limit_h_min -43
_diffrn_reflns_limit_k_max 45
_diffrn_reflns_limit_k_min -45
_diffrn_reflns_limit_l_max 45
_diffrn_reflns_limit_l_min -44
_diffrn_reflns_number 107440
_diffrn_reflns_theta_full 33.07
_diffrn_reflns_theta_max 33.07
_diffrn_reflns_theta_min 2.75
_diffrn_standards_decay_% 0
_diffrn_standards_interval_count 0
_diffrn_standards_interval_time 0
_diffrn_standards_number 0
_exptl_absorpt_coefficient_mu 1.014
_exptl_absorpt_correction_T_max 0.7465
_exptl_absorpt_correction_T_min 0.6636
_exptl_absorpt_correction_type multi-scan
_exptl_absorpt_process_details 'SADABS (Sheldrick, 2007)'
_exptl_crystal_colour red
_exptl_crystal_density_diffrn 1.072
_exptl_crystal_density_method 'not measured'
_exptl_crystal_description prism
_exptl_crystal_F_000 8536
_exptl_crystal_size_max 0.250
_exptl_crystal_size_mid 0.230
_exptl_crystal_size_min 0.190
_refine_diff_density_max 0.961
_refine_diff_density_min -0.433
_refine_diff_density_rms 0.112
_refine_ls_abs_structure_details 'Flack H D (1983), Acta Cryst. A39, 876-881'
_refine_ls_abs_structure_Flack 0.492(15)
_refine_ls_extinction_method none
_refine_ls_goodness_of_fit_ref 1.187
_refine_ls_hydrogen_treatment constr
_refine_ls_matrix_type full
_refine_ls_number_parameters 250
_refine_ls_number_reflns 8252
_refine_ls_number_restraints 22
_refine_ls_restrained_S_all 1.186
_refine_ls_R_factor_all 0.0578
_refine_ls_R_factor_gt 0.0482
_refine_ls_shift/su_max 0.001
_refine_ls_shift/su_mean 0.000
_refine_ls_structure_factor_coef Fsqd
_refine_ls_weighting_details 'calc w=1/[\s^2^(Fo^2^)+(0.0921P)^2^+21.0217P] where P=(Fo^2^+2Fc^2^)/3'
_refine_ls_weighting_scheme calc
_refine_ls_wR_factor_gt 0.1299
_refine_ls_wR_factor_ref 0.1456
_reflns_number_gt 7472
_reflns_number_total 8252
_reflns_threshold_expression >2sigma(I)
_cod_data_source_file c0sc00523a.txt
_cod_data_source_block lj282sad
_cod_depositor_comments
;
The following automatic conversions were performed:
data name '_symmetry_intl_tables_number' replaced with
'_symmetry_Int_Tables_number' as specified in the replacement file
'/home/antanas/src/cod-tools/trunk/data/replacement-values/replacement_tags.lst'.

Automatic conversion script
Id: cif_correct_tags 4998 2017-03-02 13:24:31Z antanas 
;
_cod_original_sg_symbol_Hall F223
_cod_original_sg_symbol_H-M F23
_cod_database_code 1515517

loop_
_symmetry_equiv_pos_as_xyz
'x, y, z'
'-x, -y, z'
'x, -y, -z'
'-x, y, -z'
'z, x, y'
'y, z, x'
'-z, -x, y'
'-y, z, -x'
'z, -x, -y'
'-y, -z, x'
'-z, x, -y'
'y, -z, -x'
'x, y+1/2, z+1/2'
'-x, -y+1/2, z+1/2'
'x, -y+1/2, -z+1/2'
'-x, y+1/2, -z+1/2'
'z, x+1/2, y+1/2'
'y, z+1/2, x+1/2'
'-z, -x+1/2, y+1/2'
'-y, z+1/2, -x+1/2'
'z, -x+1/2, -y+1/2'
'-y, -z+1/2, x+1/2'
'-z, x+1/2, -y+1/2'
'y, -z+1/2, -x+1/2'
'x+1/2, y, z+1/2'
'-x+1/2, -y, z+1/2'
'x+1/2, -y, -z+1/2'
'-x+1/2, y, -z+1/2'
'z+1/2, x, y+1/2'
'y+1/2, z, x+1/2'
'-z+1/2, -x, y+1/2'
'-y+1/2, z, -x+1/2'
'z+1/2, -x, -y+1/2'
'-y+1/2, -z, x+1/2'
'-z+1/2, x, -y+1/2'
'y+1/2, -z, -x+1/2'
'x+1/2, y+1/2, z'
'-x+1/2, -y+1/2, z'
'x+1/2, -y+1/2, -z'
'-x+1/2, y+1/2, -z'
'z+1/2, x+1/2, y'
'y+1/2, z+1/2, x'
'-z+1/2, -x+1/2, y'
'-y+1/2, z+1/2, -x'
'z+1/2, -x+1/2, -y'
'-y+1/2, -z+1/2, x'
'-z+1/2, x+1/2, -y'
'y+1/2, -z+1/2, -x'

loop_
_atom_site_label
_atom_site_type_symbol
_atom_site_fract_x
_atom_site_fract_y
_atom_site_fract_z
_atom_site_U_iso_or_equiv
_atom_site_adp_type
_atom_site_occupancy
_atom_site_symmetry_multiplicity
_atom_site_calc_flag
_atom_site_refinement_flags
_atom_site_disorder_assembly
_atom_site_disorder_group
C1 C 0.46340(9) 0.07262(15) 0.13815(12) 0.0634(11) Uani 1 1 d . . .
H1A H 0.4470 0.1013 0.1381 0.095 Uiso 1 1 calc R . .
H1B H 0.4452 0.0495 0.1532 0.095 Uiso 1 1 calc R . .
H1C H 0.4694 0.0634 0.1070 0.095 Uiso 1 1 calc R . .
C2 C 0.50731(7) 0.07827(9) 0.16292(8) 0.0367(5) Uani 1 1 d . . .
C3 C 0.54352(6) 0.10063(7) 0.14251(7) 0.0285(4) Uani 1 1 d . . .
H3 H 0.5392 0.1129 0.1133 0.034 Uiso 1 1 calc R . .
C4 C 0.58982(5) 0.08895(6) 0.20480(6) 0.0223(3) Uani 1 1 d . . .
C5 C 0.55510(7) 0.06719(9) 0.22756(8) 0.0350(4) Uani 1 1 d . . .
H5 H 0.5596 0.0563 0.2573 0.042 Uiso 1 1 calc R . .
C6 C 0.51356(7) 0.06147(10) 0.20625(9) 0.0401(5) Uani 1 1 d . . .
H6 H 0.4897 0.0462 0.2212 0.048 Uiso 1 1 calc R . .
C7 C 0.63582(6) 0.09424(6) 0.22235(6) 0.0221(3) Uani 1 1 d . . .
C8 C 0.70886(5) 0.11660(5) 0.20466(5) 0.0190(3) Uani 1 1 d . . .
H8 H 0.7294 0.1301 0.1841 0.023 Uiso 1 1 calc R . .
C9 C 0.72548(5) 0.10013(6) 0.24551(6) 0.0207(3) Uani 1 1 d . . .
C10 C 0.69478(6) 0.08310(8) 0.27692(6) 0.0283(3) Uani 1 1 d . . .
H10 H 0.7047 0.0739 0.3060 0.034 Uiso 1 1 calc R . .
C11 C 0.64952(6) 0.07976(8) 0.26510(7) 0.0293(4) Uani 1 1 d . . .
H11 H 0.6282 0.0678 0.2858 0.035 Uiso 1 1 calc R . .
N1 N 0.58400(5) 0.10557(5) 0.16217(5) 0.0195(2) Uani 1 1 d . . .
N2 N 0.66488(5) 0.11419(5) 0.19317(5) 0.0173(2) Uani 1 1 d . . .
Cl1 Cl 0.55371(4) 0.11250(3) 0.34790(3) 0.0621(2) Uani 1 1 d . . .
Cl2 Cl 0.54904(3) 0.04904(3) 0.45096(3) 0.0785(5) Uani 1 3 d S . .
Cl3 Cl 0.707074(16) 0.207074(16) 0.292926(16) 0.02873(15) Uani 1 3 d S . .
Cl4 Cl 0.54212(3) 0.04212(3) 0.04212(3) 0.0802(7) Uani 0.83 3 d SP A 1
Cl4A Cl 0.5606(8) 0.0241(8) 0.0367(8) 0.0802(7) Uani 0.057 1 d P A 2
Fe1 Fe 0.637050(7) 0.137050(7) 0.137050(7) 0.01586(8) Uani 1 3 d S . .
Fe2 Fe 0.591571(14) 0.091571(14) 0.408429(14) 0.04707(17) Uani 1 3 d S . .
Fe3 Fe 0.7500 0.2500 0.2500 0.02352(16) Uani 1 12 d S . .
Fe4 Fe 0.5000 0.0000 0.0000 0.02607(17) Uani 1 12 d S . .
Fe5 Fe 0.4309(4) 0.2120(4) 0.1762(5) 0.084(3) Uani 0.083 1 d PD . 1
Cl5 Cl 0.4893(7) 0.1819(9) 0.2104(9) 0.110(3) Uani 0.083 1 d PD . 1
Cl6 Cl 0.4605(8) 0.2432(8) 0.1160(7) 0.110(3) Uani 0.083 1 d PD . 1
Cl7 Cl 0.3921(7) 0.2498(9) 0.2269(8) 0.110(3) Uani 0.083 1 d PD . 1
Cl8 Cl 0.3807(7) 0.1616(8) 0.1548(9) 0.110(3) Uani 0.083 1 d PD . 1
Fe5A Fe 0.4409(6) 0.2036(6) 0.1802(8) 0.084(3) Uani 0.056 1 d PD . 2
Cl8A Cl 0.3986(9) 0.1466(9) 0.1554(12) 0.110(3) Uani 0.056 1 d PD . 2
Cl5A Cl 0.4883(10) 0.1894(12) 0.2371(10) 0.110(3) Uani 0.056 1 d PD . 2
Cl6A Cl 0.4708(10) 0.2144(11) 0.1123(9) 0.110(3) Uani 0.056 1 d PD . 2
Cl7A Cl 0.4062(10) 0.2610(9) 0.2137(13) 0.110(3) Uani 0.056 1 d PD . 2
O4W O 0.4752(13) 0.1710(14) 0.2530(14) 0.082(10) Uiso 0.125 1 d P B 4
O7W O 0.5121(7) 0.1783(7) 0.2301(8) 0.049(4) Uiso 0.125 1 d P C 6
C1A C 0.4830(9) 0.1640(9) 0.2412(9) 0.074(5) Uiso 0.25 1 d P D 5
N1A N 0.5018(7) 0.1851(7) 0.2163(7) 0.067(4) Uiso 0.25 1 d P D 5
C2A C 0.4525(13) 0.1438(13) 0.2741(13) 0.124(10) Uiso 0.25 1 d P D 5
H2A1 H 0.4457 0.1126 0.2658 0.186 Uiso 0.25 1 d PR D 5
H2A2 H 0.4246 0.1616 0.2737 0.186 Uiso 0.25 1 d PR D 5
H2A3 H 0.4656 0.1446 0.3044 0.186 Uiso 0.25 1 d PR D 5
Fe6 Fe 0.3082(3) 0.3082(3) 0.1918(3) 0.063(3) Uani 0.083 3 d SPD . 3
Cl9 Cl 0.3505(5) 0.3505(5) 0.1495(5) 0.104(5) Uani 0.083 3 d SPD . 3
Cl10 Cl 0.3518(7) 0.2601(8) 0.2262(7) 0.104(5) Uani 0.083 1 d PD . 3
O5W O 0.5000 0.0000 0.3278(7) 0.072(4) Uiso 0.25 2 d SP E 3
O6W O 0.4785(7) 0.0151(7) 0.3300(8) 0.053(4) Uiso 0.125 1 d P F -4
O1M O 0.4715(10) 0.0136(9) 0.3032(8) 0.063(5) Uiso 0.125 1 d PD G -5
H1M H 0.4523 0.0189 0.2831 0.095 Uiso 0.125 1 d PR G -5
C1M C 0.4559(11) 0.0268(11) 0.3418(8) 0.061(6) Uiso 0.125 1 d PD G -5
H1M1 H 0.4606 0.0029 0.3642 0.092 Uiso 0.125 1 d PR G -5
H1M2 H 0.4236 0.0332 0.3392 0.092 Uiso 0.125 1 d PR G -5
H1M3 H 0.4718 0.0541 0.3514 0.092 Uiso 0.125 1 d PR G -5
C2M C 0.4461(13) 0.0214(12) 0.3020(12) 0.064(7) Uiso 0.125 1 d P H -6
H2M1 H 0.4341 0.0219 0.3327 0.096 Uiso 0.125 1 d PR H -6
H2M2 H 0.4280 0.0010 0.2834 0.096 Uiso 0.125 1 d PR H -6
H2M3 H 0.4449 0.0518 0.2892 0.096 Uiso 0.125 1 d PR H -6
O2M O 0.4901(6) 0.0062(7) 0.3011(7) 0.048(4) Uiso 0.125 1 d P H -6
H2M H 0.5036 0.0154 0.2780 0.072 Uiso 0.125 1 d PR H -6
O1W O 0.4654(10) 0.2167(10) 0.1402(11) 0.077(7) Uiso 0.125 1 d P I 7
O2W O 0.3718(8) 0.0426(8) 0.2582(8) 0.058(5) Uiso 0.125 1 d P J 7

loop_
_atom_site_aniso_label
_atom_site_aniso_U_11
_atom_site_aniso_U_22
_atom_site_aniso_U_33
_atom_site_aniso_U_23
_atom_site_aniso_U_13
_atom_site_aniso_U_12
C1 0.0302(11) 0.105(3) 0.0552(16) 0.0291(18) -0.0208(12) -0.0303(14)
C2 0.0209(8) 0.0517(12) 0.0374(10) 0.0122(9) -0.0094(7) -0.0125(8)
C3 0.0207(7) 0.0377(9) 0.0270(8) 0.0058(7) -0.0073(6) -0.0091(6)
C4 0.0166(6) 0.0272(7) 0.0232(7) 0.0041(6) -0.0029(5) -0.0033(5)
C5 0.0234(8) 0.0481(12) 0.0334(10) 0.0172(9) -0.0048(7) -0.0114(8)
C6 0.0234(8) 0.0554(14) 0.0414(11) 0.0175(10) -0.0060(8) -0.0148(8)
C7 0.0169(6) 0.0273(7) 0.0220(6) 0.0038(5) -0.0033(5) -0.0026(5)
C8 0.0160(6) 0.0219(6) 0.0192(6) -0.0011(5) -0.0028(5) -0.0022(5)
C9 0.0177(6) 0.0238(7) 0.0207(6) 0.0001(5) -0.0052(5) -0.0009(5)
C10 0.0211(7) 0.0398(9) 0.0240(7) 0.0087(7) -0.0061(6) -0.0033(7)
C11 0.0209(7) 0.0425(10) 0.0245(7) 0.0099(7) -0.0039(6) -0.0046(7)
N1 0.0165(5) 0.0212(5) 0.0208(5) -0.0003(4) -0.0035(4) -0.0030(4)
N2 0.0162(5) 0.0176(5) 0.0179(5) -0.0009(4) -0.0023(4) -0.0005(4)
Cl1 0.0685(5) 0.0515(4) 0.0663(5) 0.0100(3) -0.0141(4) -0.0075(3)
Cl2 0.0785(5) 0.0785(5) 0.0785(5) 0.0217(4) 0.0217(4) -0.0217(4)
Cl3 0.02873(15) 0.02873(15) 0.02873(15) 0.00185(14) 0.00185(14) -0.00185(14)
Cl4 0.0802(7) 0.0802(7) 0.0802(7) -0.0282(5) -0.0282(5) -0.0282(5)
Cl4A 0.0802(7) 0.0802(7) 0.0802(7) -0.0282(5) -0.0282(5) -0.0282(5)
Fe1 0.01586(8) 0.01586(8) 0.01586(8) -0.00187(7) -0.00187(7) -0.00187(7)
Fe2 0.04707(17) 0.04707(17) 0.04707(17) 0.00556(15) 0.00556(15) -0.00556(15)
Fe3 0.02352(16) 0.02352(16) 0.02352(16) 0.000 0.000 0.000
Fe4 0.02607(17) 0.02607(17) 0.02607(17) 0.000 0.000 0.000
Fe5 0.073(6) 0.084(6) 0.095(5) -0.015(4) 0.005(5) 0.009(5)
Cl5 0.092(6) 0.107(6) 0.131(7) -0.044(6) 0.016(5) -0.013(5)
Cl6 0.092(6) 0.107(6) 0.131(7) -0.044(6) 0.016(5) -0.013(5)
Cl7 0.092(6) 0.107(6) 0.131(7) -0.044(6) 0.016(5) -0.013(5)
Cl8 0.092(6) 0.107(6) 0.131(7) -0.044(6) 0.016(5) -0.013(5)
Fe5A 0.073(6) 0.084(6) 0.095(5) -0.015(4) 0.005(5) 0.009(5)
Cl8A 0.092(6) 0.107(6) 0.131(7) -0.044(6) 0.016(5) -0.013(5)
Cl5A 0.092(6) 0.107(6) 0.131(7) -0.044(6) 0.016(5) -0.013(5)
Cl6A 0.092(6) 0.107(6) 0.131(7) -0.044(6) 0.016(5) -0.013(5)
Cl7A 0.092(6) 0.107(6) 0.131(7) -0.044(6) 0.016(5) -0.013(5)
Fe6 0.063(3) 0.063(3) 0.063(3) -0.009(3) -0.009(3) 0.009(3)
Cl9 0.104(5) 0.104(5) 0.104(5) -0.017(6) -0.017(6) 0.017(6)
Cl10 0.104(5) 0.104(5) 0.104(5) -0.017(6) -0.017(6) 0.017(6)

loop_
_atom_type_symbol
_atom_type_description
_atom_type_scat_dispersion_real
_atom_type_scat_dispersion_imag
_atom_type_scat_source
C C 0.0033 0.0016 'International Tables Vol C Tables 4.2.6.8 and 6.1.1.4'
H H 0.0000 0.0000 'International Tables Vol C Tables 4.2.6.8 and 6.1.1.4'
N N 0.0061 0.0033 'International Tables Vol C Tables 4.2.6.8 and 6.1.1.4'
Cl Cl 0.1484 0.1585 'International Tables Vol C Tables 4.2.6.8 and 6.1.1.4'
Fe Fe 0.3463 0.8444 'International Tables Vol C Tables 4.2.6.8 and 6.1.1.4'
O O 0.0106 0.0060 'International Tables Vol C Tables 4.2.6.8 and 6.1.1.4'

loop_
_geom_angle_atom_site_label_1
_geom_angle_atom_site_label_2
_geom_angle_atom_site_label_3
_geom_angle
_geom_angle_site_symmetry_1
_geom_angle_site_symmetry_3
C2 C1 H1A 109.5 . .
C2 C1 H1B 109.5 . .
H1A C1 H1B 109.5 . .
C2 C1 H1C 109.5 . .
H1A C1 H1C 109.5 . .
H1B C1 H1C 109.5 . .
C6 C2 C3 117.83(18) . .
C6 C2 C1 121.8(2) . .
C3 C2 C1 120.4(2) . .
N1 C3 C2 123.36(18) . .
N1 C3 H3 118.3 . .
C2 C3 H3 118.3 . .
N1 C4 C5 121.50(15) . .
N1 C4 C7 113.98(14) . .
C5 C4 C7 124.45(16) . .
C4 C5 C6 119.39(19) . .
C4 C5 H5 120.3 . .
C6 C5 H5 120.3 . .
C2 C6 C5 119.53(19) . .
C2 C6 H6 120.2 . .
C5 C6 H6 120.2 . .
N2 C7 C11 121.83(16) . .
N2 C7 C4 114.23(14) . .
C11 C7 C4 123.94(16) . .
N2 C8 C9 122.79(15) . .
N2 C8 H8 118.6 . .
C9 C8 H8 118.6 . .
C8 C9 C10 118.35(15) . .
C8 C9 C9 120.23(18) . 28_655
C10 C9 C9 121.40(17) . 28_655
C11 C10 C9 119.13(16) . .
C11 C10 H10 120.4 . .
C9 C10 H10 120.4 . .
C10 C11 C7 119.13(17) . .
C10 C11 H11 120.4 . .
C7 C11 H11 120.4 . .
C3 N1 C4 118.36(15) . .
C3 N1 Fe1 126.86(12) . .
C4 N1 Fe1 114.73(10) . .
C8 N2 C7 118.40(14) . .
C8 N2 Fe1 126.69(11) . .
C7 N2 Fe1 114.91(11) . .
Cl4A Cl4A Cl4A 60.000(4) 41_545 30_554
Cl4A Cl4A Fe4 72.3(6) 41_545 .
Cl4A Cl4A Fe4 72.3(6) 30_554 .
N1 Fe1 N1 95.86(6) 41_545 .
N1 Fe1 N1 95.86(6) 41_545 30_554
N1 Fe1 N1 95.86(6) . 30_554
N1 Fe1 N2 81.55(6) 41_545 41_545
N1 Fe1 N2 175.46(6) . 41_545
N1 Fe1 N2 88.13(6) 30_554 41_545
N1 Fe1 N2 88.13(6) 41_545 .
N1 Fe1 N2 81.55(6) . .
N1 Fe1 N2 175.46(6) 30_554 .
N2 Fe1 N2 94.61(5) 41_545 .
N1 Fe1 N2 175.46(6) 41_545 30_554
N1 Fe1 N2 88.13(6) . 30_554
N1 Fe1 N2 81.55(6) 30_554 30_554
N2 Fe1 N2 94.61(5) 41_545 30_554
N2 Fe1 N2 94.61(5) . 30_554
Cl2 Fe2 Cl1 109.77(3) . 48_556
Cl2 Fe2 Cl1 109.77(3) . 23_645
Cl1 Fe2 Cl1 109.17(3) 48_556 23_645
Cl2 Fe2 Cl1 109.77(3) . .
Cl1 Fe2 Cl1 109.17(3) 48_556 .
Cl1 Fe2 Cl1 109.17(3) 23_645 .
Cl3 Fe3 Cl3 109.5 38_655 .
Cl3 Fe3 Cl3 109.471(1) 38_655 28_655
Cl3 Fe3 Cl3 109.5 . 28_655
Cl3 Fe3 Cl3 109.5 38_655 15
Cl3 Fe3 Cl3 109.471(1) . 15
Cl3 Fe3 Cl3 109.5 28_655 15
Cl4 Fe4 Cl4 109.5 3 .
Cl4 Fe4 Cl4 109.5 3 4_655
Cl4 Fe4 Cl4 109.5 . 4_655
Cl4 Fe4 Cl4 109.5 3 2_655
Cl4 Fe4 Cl4 109.5 . 2_655
Cl4 Fe4 Cl4 109.5 4_655 2_655
Cl4 Fe4 Cl4A 111.7(7) 3 41_545
Cl4 Fe4 Cl4A 20.5(7) . 41_545
Cl4 Fe4 Cl4A 90.1(7) 4_655 41_545
Cl4 Fe4 Cl4A 124.4(7) 2_655 41_545
Cl4 Fe4 Cl4A 20.5(7) 3 36
Cl4 Fe4 Cl4A 124.4(7) . 36
Cl4 Fe4 Cl4A 90.1(7) 4_655 36
Cl4 Fe4 Cl4A 111.7(7) 2_655 36
Cl4A Fe4 Cl4A 120.000(3) 41_545 36
Cl4 Fe4 Cl4A 124.4(7) 3 30_554
Cl4 Fe4 Cl4A 20.5(7) . 30_554
Cl4 Fe4 Cl4A 111.7(7) 4_655 30_554
Cl4 Fe4 Cl4A 90.1(7) 2_655 30_554
Cl4A Fe4 Cl4A 35.3(12) 41_545 30_554
Cl4A Fe4 Cl4A 142.4(14) 36 30_554
Cl4 Fe4 Cl4A 20.5(7) 3 45
Cl4 Fe4 Cl4A 111.7(7) . 45
Cl4 Fe4 Cl4A 124.4(7) 4_655 45
Cl4 Fe4 Cl4A 90.1(7) 2_655 45
Cl4A Fe4 Cl4A 121.3(14) 41_545 45
Cl4A Fe4 Cl4A 35.3(12) 36 45
Cl4A Fe4 Cl4A 120.000(3) 30_554 45
Cl4 Fe4 Cl4A 111.7(7) 3 34_554
Cl4 Fe4 Cl4A 90.1(7) . 34_554
Cl4 Fe4 Cl4A 124.4(7) 4_655 34_554
Cl4 Fe4 Cl4A 20.5(7) 2_655 34_554
Cl4A Fe4 Cl4A 107.1(7) 41_545 34_554
Cl4A Fe4 Cl4A 121.3(14) 36 34_554
Cl4A Fe4 Cl4A 71.8(13) 30_554 34_554
Cl4A Fe4 Cl4A 91.2(10) 45 34_554
Cl4 Fe4 Cl4A 20.5(7) 3 3
Cl4 Fe4 Cl4A 90.1(7) . 3
Cl4 Fe4 Cl4A 111.7(7) 4_655 3
Cl4 Fe4 Cl4A 124.4(7) 2_655 3
Cl4A Fe4 Cl4A 91.2(10) 41_545 3
Cl4A Fe4 Cl4A 35.3(12) 36 3
Cl4A Fe4 Cl4A 107.1(7) 30_554 3
Cl4A Fe4 Cl4A 35.3(12) 45 3
Cl4A Fe4 Cl4A 120.000(3) 34_554 3
Cl4 Fe4 Cl4A 90.1(7) 3 .
Cl4 Fe4 Cl4A 20.5(7) . .
Cl4 Fe4 Cl4A 124.4(7) 4_655 .
Cl4 Fe4 Cl4A 111.7(7) 2_655 .
Cl4A Fe4 Cl4A 35.3(12) 41_545 .
Cl4A Fe4 Cl4A 107.1(7) 36 .
Cl4A Fe4 Cl4A 35.3(12) 30_554 .
Cl4A Fe4 Cl4A 91.2(10) 45 .
Cl4A Fe4 Cl4A 91.2(10) 34_554 .
Cl4A Fe4 Cl4A 71.8(13) 3 .
Cl4 Fe4 Cl4A 90.1(7) 3 43
Cl4 Fe4 Cl4A 124.4(7) . 43
Cl4 Fe4 Cl4A 111.7(7) 4_655 43
Cl4 Fe4 Cl4A 20.5(7) 2_655 43
Cl4A Fe4 Cl4A 142.4(14) 41_545 43
Cl4A Fe4 Cl4A 91.2(10) 36 43
Cl4A Fe4 Cl4A 107.1(7) 30_554 43
Cl4A Fe4 Cl4A 71.8(13) 45 43
Cl4A Fe4 Cl4A 35.3(12) 34_554 43
Cl4A Fe4 Cl4A 107.1(7) 3 43
Cl4A Fe4 Cl4A 120.000(3) . 43
Cl6 Fe5 Cl5 103.5(11) . .
Cl6 Fe5 Cl7 123.5(12) . .
Cl5 Fe5 Cl7 107.6(12) . .
Cl6 Fe5 Cl8 108.7(11) . .
Cl5 Fe5 Cl8 112.9(12) . .
Cl7 Fe5 Cl8 100.9(9) . .
Cl7 Cl7 Fe5 133(2) 15 .
Cl8 Cl8 Cl8 60.000(3) 32 43
Cl8 Cl8 Fe5 141(3) 32 .
Cl8 Cl8 Fe5 156(2) 43 .
Cl6A Fe5A Cl7A 118.6(7) . .
Cl6A Fe5A Cl8A 92.0(15) . .
Cl7A Fe5A Cl8A 117.8(7) . .
Cl6A Fe5A Cl5A 117.4(7) . .
Cl7A Fe5A Cl5A 95.5(17) . .
Cl8A Fe5A Cl5A 117.4(7) . .
Cl8A Cl8A Cl8A 60.000(2) 43 32
Cl8A Cl8A Fe5A 162.2(10) 43 .
Cl8A Cl8A Fe5A 121(2) 32 .
Fe5A Cl7A Cl7A 101.9(18) . 15
N1A C1A C2A 169(3) . .
C1A C2A H2A1 110.3 . .
C1A C2A H2A2 107.1 . .
H2A1 C2A H2A2 109.5 . .
C1A C2A H2A3 110.9 . .
H2A1 C2A H2A3 109.5 . .
H2A2 C2A H2A3 109.5 . .
Cl9 Fe6 Cl10 107.8(7) . 24
Cl9 Fe6 Cl10 107.8(7) . .
Cl10 Fe6 Cl10 111.1(7) 24 .
Cl9 Fe6 Cl10 107.8(7) . 35
Cl10 Fe6 Cl10 111.1(7) 24 35
Cl10 Fe6 Cl10 111.1(7) . 35
Cl10 Cl10 Fe6 133.3(13) 15 .
H1M1 O6W H1M3 78.1 . .
H1M1 O6W H2M1 63.8 . .
H1M3 O6W H2M1 72.1 . .
C1M O1M H1M 109.1 . .
C1M O1M H2M 144.4 . .
O1M C1M H1M1 109.2 . .
O1M C1M H1M2 109.8 . .
H1M1 C1M H1M2 109.5 . .
O1M C1M H1M3 109.4 . .
H1M1 C1M H1M3 109.5 . .
H1M2 C1M H1M3 109.5 . .
O1M C1M H2M1 86.0 . .
H1M1 C1M H2M1 103.9 . .
H1M3 C1M H2M1 135.2 . .
O2M C2M H1M2 125.0 . .
H1M C2M H1M2 165.1 . .
O2M C2M H2M1 111.6 . .
H1M C2M H2M1 172.8 . .
O2M C2M H2M2 107.7 . .
H1M2 C2M H2M2 110.6 . .
H2M1 C2M H2M2 109.5 . .
O2M C2M H2M3 109.1 . .
H2M1 C2M H2M3 109.5 . .
H2M2 C2M H2M3 109.5 . .
C2M O2M H2M 111.1 . .

loop_
_geom_bond_atom_site_label_1
_geom_bond_atom_site_label_2
_geom_bond_distance
_geom_bond_site_symmetry_2
C1 C2 1.505(3) .
C1 H1A 0.9800 .
C1 H1B 0.9800 .
C1 H1C 0.9800 .
C2 C6 1.391(3) .
C2 C3 1.400(3) .
C3 N1 1.343(2) .
C3 H3 0.9500 .
C4 N1 1.368(2) .
C4 C5 1.391(2) .
C4 C7 1.469(2) .
C5 C6 1.395(3) .
C5 H5 0.9500 .
C6 H6 0.9500 .
C7 N2 1.358(2) .
C7 C11 1.399(2) .
C8 N2 1.350(2) .
C8 C9 1.397(2) .
C8 H8 0.9500 .
C9 C10 1.398(3) .
C9 C9 1.479(3) 28_655
C10 C11 1.391(2) .
C10 H10 0.9500 .
C11 H11 0.9500 .
N1 Fe1 1.9762(14) .
N2 Fe1 1.9784(14) .
Cl1 Fe2 2.2075(9) .
Cl2 Fe2 2.1854(17) .
Cl3 Fe3 2.2059(8) .
Cl4 Fe4 2.1646(17) .
Cl4A Fe4 2.219(17) .
Fe1 N1 1.9762(14) 41_545
Fe1 N1 1.9762(14) 30_554
Fe1 N2 1.9784(14) 41_545
Fe1 N2 1.9784(14) 30_554
Fe2 Cl1 2.2074(9) 48_556
Fe2 Cl1 2.2074(9) 23_645
Fe3 Cl3 2.2059(8) 38_655
Fe3 Cl3 2.2059(8) 28_655
Fe3 Cl3 2.2059(8) 15
Fe4 Cl4 2.1646(17) 3
Fe4 Cl4 2.1646(17) 4_655
Fe4 Cl4 2.1646(17) 2_655
Fe4 Cl4A 2.219(17) 41_545
Fe4 Cl4A 2.219(17) 36
Fe4 Cl4A 2.219(17) 30_554
Fe4 Cl4A 2.219(17) 45
Fe4 Cl4A 2.219(17) 34_554
Fe4 Cl4A 2.219(17) 3
Fe4 Cl4A 2.219(17) 43
Fe5 Cl6 2.193(11) .
Fe5 Cl5 2.198(11) .
Fe5 Cl7 2.202(11) .
Fe5 Cl8 2.204(8) .
Fe5A Cl6A 2.224(9) .
Fe5A Cl7A 2.227(12) .
Fe5A Cl8A 2.231(12) .
Fe5A Cl5A 2.238(12) .
C1A N1A 1.12(4) .
C1A C2A 1.46(5) .
C2A H2A1 0.9800 .
C2A H2A2 0.9800 .
C2A H2A3 0.9800 .
Fe6 Cl9 2.18(2) .
Fe6 Cl10 2.18(2) 24
Fe6 Cl10 2.18(2) .
Fe6 Cl10 2.18(2) 35
O1M C1M 1.295(10) .
O1M H1M 0.8400 .
C1M H1M1 0.9800 .
C1M H1M2 0.9800 .
C1M H1M3 0.9800 .
C1M H2M1 0.7158 .
C2M O2M 1.38(4) .
C2M H2M1 0.9800 .
C2M H2M2 0.9800 .
C2M H2M3 0.9800 .
O2M H1M 1.2969 .
O2M H2M 0.8400 .

loop_
_geom_torsion_atom_site_label_1
_geom_torsion_atom_site_label_2
_geom_torsion_atom_site_label_3
_geom_torsion_atom_site_label_4
_geom_torsion
_geom_torsion_site_symmetry_1
_geom_torsion_site_symmetry_4
C6 C2 C3 N1 1.7(4) . .
C1 C2 C3 N1 -177.8(3) . .
N1 C4 C5 C6 1.1(4) . .
C7 C4 C5 C6 -175.6(2) . .
C3 C2 C6 C5 -0.2(4) . .
C1 C2 C6 C5 179.3(3) . .
C4 C5 C6 C2 -1.1(4) . .
N1 C4 C7 N2 -0.8(2) . .
C5 C4 C7 N2 176.1(2) . .
N1 C4 C7 C11 179.99(19) . .
C5 C4 C7 C11 -3.1(3) . .
N2 C8 C9 C10 -4.2(3) . .
N2 C8 C9 C9 174.64(12) . 28_655
C8 C9 C10 C11 5.1(3) . .
C9 C9 C10 C11 -173.70(17) 28_655 .
C9 C10 C11 C7 -1.0(3) . .
N2 C7 C11 C10 -4.4(3) . .
C4 C7 C11 C10 174.8(2) . .
C2 C3 N1 C4 -1.8(3) . .
C2 C3 N1 Fe1 -179.08(19) . .
C5 C4 N1 C3 0.3(3) . .
C7 C4 N1 C3 177.32(17) . .
C5 C4 N1 Fe1 177.96(18) . .
C7 C4 N1 Fe1 -5.0(2) . .
C9 C8 N2 C7 -1.1(2) . .
C9 C8 N2 Fe1 178.92(12) . .
C11 C7 N2 C8 5.5(3) . .
C4 C7 N2 C8 -173.79(15) . .
C11 C7 N2 Fe1 -174.52(16) . .
C4 C7 N2 Fe1 6.20(19) . .
C3 N1 Fe1 N1 -88.83(14) . 41_545
C4 N1 Fe1 N1 93.77(15) . 41_545
C3 N1 Fe1 N1 7.71(17) . 30_554
C4 N1 Fe1 N1 -169.69(13) . 30_554
C3 N1 Fe1 N2 -176.05(17) . .
C4 N1 Fe1 N2 6.55(13) . .
C3 N1 Fe1 N2 89.01(17) . 30_554
C4 N1 Fe1 N2 -88.39(13) . 30_554
C8 N2 Fe1 N1 76.77(14) . 41_545
C7 N2 Fe1 N1 -103.22(12) . 41_545
C8 N2 Fe1 N1 172.98(14) . .
C7 N2 Fe1 N1 -7.00(12) . .
C8 N2 Fe1 N2 -4.59(14) . 41_545
C7 N2 Fe1 N2 175.42(12) . 41_545
C8 N2 Fe1 N2 -99.60(10) . 30_554
C7 N2 Fe1 N2 80.41(15) . 30_554
Cl4A Cl4A Fe4 Cl4 129.7(19) 41_545 3
Cl4A Cl4A Fe4 Cl4 -167.0(19) 30_554 3
Cl4A Cl4A Fe4 Cl4 -31.65(11) 41_545 .
Cl4A Cl4A Fe4 Cl4 31.65(12) 30_554 .
Cl4A Cl4A Fe4 Cl4 16(2) 41_545 4_655
Cl4A Cl4A Fe4 Cl4 79(2) 30_554 4_655
Cl4A Cl4A Fe4 Cl4 -119.2(19) 41_545 2_655
Cl4A Cl4A Fe4 Cl4 -55.9(19) 30_554 2_655
Cl4A Cl4A Fe4 Cl4A 63.3(2) 30_554 41_545
Cl4A Cl4A Fe4 Cl4A 118.1(12) 41_545 36
Cl4A Cl4A Fe4 Cl4A -178.6(11) 30_554 36
Cl4A Cl4A Fe4 Cl4A -63.3(2) 41_545 30_554
Cl4A Cl4A Fe4 Cl4A 150.2(19) 41_545 45
Cl4A Cl4A Fe4 Cl4A -146.5(19) 30_554 45
Cl4A Cl4A Fe4 Cl4A -119(3) 41_545 34_554
Cl4A Cl4A Fe4 Cl4A -55(3) 30_554 34_554
Cl4A Cl4A Fe4 Cl4A 120(3) 41_545 3
Cl4A Cl4A Fe4 Cl4A -177(3) 30_554 3
Cl4A Cl4A Fe4 Cl4A -140(2) 41_545 43
Cl4A Cl4A Fe4 Cl4A -76.9(18) 30_554 43
Cl6 Fe5 Cl7 Cl7 -135(3) . 15
Cl5 Fe5 Cl7 Cl7 -15(3) . 15
Cl8 Fe5 Cl7 Cl7 103(3) . 15
Cl6 Fe5 Cl8 Cl8 -45.6(16) . 32
Cl5 Fe5 Cl8 Cl8 -159.8(13) . 32
Cl7 Fe5 Cl8 Cl8 85.6(17) . 32
Cl6 Fe5 Cl8 Cl8 169(3) . 43
Cl5 Fe5 Cl8 Cl8 55(3) . 43
Cl7 Fe5 Cl8 Cl8 -60(3) . 43
Cl6A Fe5A Cl8A Cl8A -144(9) . 43
Cl7A Fe5A Cl8A Cl8A -20(9) . 43
Cl5A Fe5A Cl8A Cl8A 93(8) . 43
Cl6A Fe5A Cl8A Cl8A -56.6(14) . 32
Cl7A Fe5A Cl8A Cl8A 68(2) . 32
Cl5A Fe5A Cl8A Cl8A -179.1(13) . 32
Cl6A Fe5A Cl7A Cl7A -160.5(13) . 15
Cl8A Fe5A Cl7A Cl7A 89.9(13) . 15
Cl5A Fe5A Cl7A Cl7A -35.1(9) . 15
Cl9 Fe6 Cl10 Cl10 142(2) . 15
Cl10 Fe6 Cl10 Cl10 -100(2) 24 15
Cl10 Fe6 Cl10 Cl10 24(3) 35 15
